data_4109639
loop_
_publ_author_name
'Dragoslav Vidovic'
'Michael Findlater'
'Alan H. Cowley'

_publ_contact_author_address
;
   Department of Chemistry and Biochemistry
   University of Texas-Austin
   1 University Station, A5300
   Austin, TX 78701
   USA 
;
_publ_contact_author_email cowley@mail.utexas.edu
_publ_contact_author_fax 512-471-6822
_publ_contact_author_name
;
Alan H. Cowley
;
_publ_contact_author_phone 512-471-7710
_publ_section_title
;
 A \b-Diketiminate-Supported Boron Dication
;
_journal_name_full 'Journal of the American Chemical Society'
_journal_page_first 8436
_journal_page_last 8437
_journal_paper_doi 10.1021/ja072865j
_journal_volume 129
_journal_year 2007
_chemical_formula_moiety 'C19 H7 B F16 N2 O6 S2'
_chemical_formula_sum 'C19 H7 B F16 N2 O6 S2'
_chemical_formula_weight 738.20
_space_group_IT_number 14
_symmetry_cell_setting monoclinic
_symmetry_space_group_name_Hall '-P 2ybc'
_symmetry_space_group_name_H-M 'P 1 21/c 1'
_atom_sites_solution_hydrogens geom
_atom_sites_solution_primary direct
_atom_sites_solution_secondary difmap
_audit_creation_method
;
manual editing of the .cif file 
created by SHELXTL Ver. 6.10 
;
_cell_angle_alpha 90.00
_cell_angle_beta 96.00(3)
_cell_angle_gamma 90.00
_cell_formula_units_Z 4
_cell_length_a 7.7912(16)
_cell_length_b 13.764(3)
_cell_length_c 24.388(5)
_cell_measurement_temperature 153(2)
_cell_volume 2601.0(10)
_computing_cell_refinement 'Collect software, Nonius B.V. 1998'
_computing_data_collection 'Collect software, Nonius B.V. 1998'
_computing_data_reduction
;
DENZO and Scalepack (Otwinoski and Minor, 1997)
;
_computing_molecular_graphics 'XP SHELXTL/PC, Siemens Analytical'
_computing_structure_refinement 'XL SHELXTL/PC, Siemens Analytical'
_computing_structure_solution
;
SIR97 - Altomare A., Burla M.C., Camalli M., Cascarano G.L., Giacovazzo C., 
Guagliardi A., Moliterni A.G.G., Polidori G.,Spagna R.
;
_diffrn_ambient_temperature 153(2)
_diffrn_measured_fraction_theta_full 0.998
_diffrn_measured_fraction_theta_max 0.998
_diffrn_measurement_device_type 'Nonius Kappa CCD'
_diffrn_measurement_method \w-scan
_diffrn_radiation_monochromator graphite
_diffrn_radiation_source 'fine-focus sealed tube'
_diffrn_radiation_type MoK\a
_diffrn_radiation_wavelength 0.71073
_diffrn_reflns_av_R_equivalents 0.1283
_diffrn_reflns_av_sigmaI/netI 0.1312
_diffrn_reflns_limit_h_max 10
_diffrn_reflns_limit_h_min -10
_diffrn_reflns_limit_k_max 17
_diffrn_reflns_limit_k_min -17
_diffrn_reflns_limit_l_max 30
_diffrn_reflns_limit_l_min -31
_diffrn_reflns_number 20731
_diffrn_reflns_theta_full 27.50
_diffrn_reflns_theta_max 27.50
_diffrn_reflns_theta_min 1.68
_exptl_absorpt_coefficient_mu 0.362
_exptl_absorpt_correction_T_max 0.9647
_exptl_absorpt_correction_T_min 0.9312
_exptl_absorpt_correction_type multi-scan
_exptl_absorpt_process_details 'DENZO and Scalepack (Otwinoski and Minor, 1997)'
_exptl_crystal_colour yellow
_exptl_crystal_density_diffrn 1.885
_exptl_crystal_description plate
_exptl_crystal_F_000 1456
_exptl_crystal_size_max 0.20
_exptl_crystal_size_mid 0.15
_exptl_crystal_size_min 0.10
_refine_diff_density_max 0.875
_refine_diff_density_min -0.648
_refine_diff_density_rms 0.219
_refine_ls_extinction_coef 0.0069(11)
_refine_ls_extinction_expression Fc^*^=kFc[1+0.001xFc^2^\l^3^/sin(2\q)]^-1/4^
_refine_ls_extinction_method SHELXL
_refine_ls_goodness_of_fit_ref 1.018
_refine_ls_hydrogen_treatment mixed
_refine_ls_matrix_type full
_refine_ls_number_parameters 420
_refine_ls_number_reflns 5956
_refine_ls_number_restraints 0
_refine_ls_restrained_S_all 1.018
_refine_ls_R_factor_all 0.1786
_refine_ls_R_factor_gt 0.0671
_refine_ls_shift/su_max 0.000
_refine_ls_shift/su_mean 0.000
_refine_ls_structure_factor_coef Fsqd
_refine_ls_weighting_details 'calc w=1/[\s^2^(Fo^2^)+(0.1093P)^2^+0.0000P] where P=(Fo^2^+2Fc^2^)/3'
_refine_ls_weighting_scheme calc
_refine_ls_wR_factor_gt 0.1501
_refine_ls_wR_factor_ref 0.2174
_reflns_number_gt 2713
_reflns_number_total 5956
_reflns_threshold_expression >2sigma(I)
_cod_data_source_file ja072865jsi20070606_023110.cif
_cod_data_source_block try1
_cod_original_cell_volume 2601.0(9)
_cod_original_sg_symbol_H-M 'P 21/c'
_cod_database_code 4109639

loop_
_symmetry_equiv_pos_as_xyz
'x, y, z'
'-x, y+1/2, -z+1/2'
'-x, -y, -z'
'x, -y-1/2, z-1/2'

loop_
_atom_site_label
_atom_site_type_symbol
_atom_site_fract_x
_atom_site_fract_y
_atom_site_fract_z
_atom_site_U_iso_or_equiv
_atom_site_adp_type
_atom_site_occupancy
_atom_site_symmetry_multiplicity
_atom_site_calc_flag
_atom_site_refinement_flags
H4 H 0.826(6) 0.249(3) 0.2120(17) 0.021(11) Uiso 1 1 d .
C1 C 0.6383(6) 0.1805(3) 0.16485(19) 0.0314(12) Uani 1 1 d .
C2 C 0.7167(6) 0.2554(4) 0.1945(2) 0.0319(12) Uani 1 1 d .
C3 C 0.6554(6) 0.3498(4) 0.19007(19) 0.0328(12) Uani 1 1 d .
C4 C 0.7280(6) 0.0853(3) 0.1596(2) 0.0378(13) Uani 1 1 d .
H4A H 0.6532 0.0417 0.1377 0.057 Uiso 1 1 calc R
H4B H 0.7570 0.0579 0.1956 0.057 Uiso 1 1 calc R
H4C H 0.8315 0.0954 0.1422 0.057 Uiso 1 1 calc R
C5 C 0.7623(6) 0.4336(4) 0.2132(2) 0.0412(13) Uani 1 1 d .
H5A H 0.6986 0.4929 0.2065 0.062 Uiso 1 1 calc R
H5B H 0.8671 0.4368 0.1958 0.062 Uiso 1 1 calc R
H5C H 0.7895 0.4248 0.2522 0.062 Uiso 1 1 calc R
C6 C 0.4059(6) 0.1236(3) 0.09859(19) 0.0323(11) Uani 1 1 d .
C7 C 0.4298(6) 0.1348(4) 0.0433(2) 0.0366(12) Uani 1 1 d .
C8 C 0.3478(7) 0.0764(4) 0.0026(2) 0.0437(14) Uani 1 1 d .
C9 C 0.2402(7) 0.0047(4) 0.0174(2) 0.0457(14) Uani 1 1 d .
C10 C 0.2141(7) -0.0103(4) 0.0716(2) 0.0450(14) Uani 1 1 d .
C11 C 0.2968(7) 0.0503(4) 0.1114(2) 0.0392(13) Uani 1 1 d .
C12 C 0.4489(6) 0.4634(3) 0.14550(19) 0.0321(12) Uani 1 1 d .
C13 C 0.5182(6) 0.5020(4) 0.1002(2) 0.0395(13) Uani 1 1 d .
C14 C 0.4765(7) 0.5949(4) 0.0816(2) 0.0464(14) Uani 1 1 d .
C15 C 0.3604(7) 0.6495(4) 0.1075(2) 0.0445(14) Uani 1 1 d .
C16 C 0.2893(6) 0.6108(4) 0.1514(2) 0.0399(13) Uani 1 1 d .
C17 C 0.3335(6) 0.5197(4) 0.1699(2) 0.0382(13) Uani 1 1 d .
C18 C 0.0468(7) 0.3401(4) 0.0161(2) 0.0491(15) Uani 1 1 d .
C19 C 0.2780(8) 0.3012(4) 0.2993(2) 0.0505(15) Uani 1 1 d .
B1 B 0.3776(7) 0.2827(4) 0.1491(2) 0.0315(13) Uani 1 1 d .
N1 N 0.4796(5) 0.1929(3) 0.13831(16) 0.0309(9) Uani 1 1 d .
N2 N 0.4968(5) 0.3661(3) 0.16340(15) 0.0314(10) Uani 1 1 d .
O1 O 0.2603(4) 0.3072(2) 0.09842(12) 0.0315(8) Uani 1 1 d .
O2 O -0.0010(4) 0.3926(3) 0.11651(15) 0.0523(10) Uani 1 1 d .
O3 O -0.0099(5) 0.2178(3) 0.09439(17) 0.0552(11) Uani 1 1 d .
O4 O 0.2538(4) 0.2662(2) 0.19460(12) 0.0331(8) Uani 1 1 d .
O5 O 0.1042(4) 0.1608(3) 0.24962(15) 0.0452(9) Uani 1 1 d .
O6 O 0.4218(4) 0.1544(2) 0.25602(14) 0.0409(9) Uani 1 1 d .
F1 F 0.5351(4) 0.2055(2) 0.02868(12) 0.0487(8) Uani 1 1 d .
F2 F 0.3719(4) 0.0903(2) -0.05048(13) 0.0606(9) Uani 1 1 d .
F3 F 0.1598(4) -0.0533(2) -0.02164(14) 0.0632(10) Uani 1 1 d .
F4 F 0.1076(4) -0.0791(2) 0.08561(15) 0.0640(10) Uani 1 1 d .
F5 F 0.2672(4) 0.0363(2) 0.16372(12) 0.0533(9) Uani 1 1 d .
F6 F 0.6286(4) 0.4497(2) 0.07408(14) 0.0625(10) Uani 1 1 d .
F7 F 0.5458(5) 0.6313(3) 0.03838(16) 0.0787(12) Uani 1 1 d .
F8 F 0.3239(4) 0.7402(2) 0.09030(14) 0.0591(9) Uani 1 1 d .
F9 F 0.1789(5) 0.6648(2) 0.17730(14) 0.0687(10) Uani 1 1 d .
F10 F 0.2633(4) 0.4850(2) 0.21399(13) 0.0572(9) Uani 1 1 d .
F11 F 0.1314(5) 0.4211(3) 0.00794(14) 0.0651(10) Uani 1 1 d .
F12 F -0.1176(4) 0.3541(3) -0.00035(14) 0.0774(12) Uani 1 1 d .
F13 F 0.1073(5) 0.2694(3) -0.01209(13) 0.0664(10) Uani 1 1 d .
F14 F 0.1436(4) 0.3603(2) 0.29315(13) 0.0589(9) Uani 1 1 d .
F15 F 0.4216(4) 0.3534(2) 0.29805(14) 0.0629(10) Uani 1 1 d .
F16 F 0.2821(5) 0.2587(3) 0.34799(13) 0.0696(10) Uani 1 1 d .
S1 S 0.06350(16) 0.31153(10) 0.08987(5) 0.0383(4) Uani 1 1 d .
S2 S 0.26465(16) 0.20711(9) 0.24619(5) 0.0381(4) Uani 1 1 d .

loop_
_atom_site_aniso_label
_atom_site_aniso_U_11
_atom_site_aniso_U_22
_atom_site_aniso_U_33
_atom_site_aniso_U_23
_atom_site_aniso_U_13
_atom_site_aniso_U_12
C1 0.034(3) 0.033(3) 0.027(3) 0.006(2) 0.005(2) 0.003(2)
C2 0.025(3) 0.039(3) 0.031(3) -0.002(2) -0.001(2) 0.000(2)
C3 0.031(3) 0.038(3) 0.029(3) -0.003(2) 0.000(2) -0.001(2)
C4 0.032(3) 0.035(3) 0.044(3) 0.003(2) -0.004(2) 0.004(2)
C5 0.037(3) 0.040(3) 0.046(3) -0.008(3) 0.000(2) 0.001(2)
C6 0.042(3) 0.025(3) 0.029(3) -0.002(2) 0.000(2) 0.005(2)
C7 0.039(3) 0.032(3) 0.039(3) 0.000(2) 0.004(2) 0.006(2)
C8 0.047(3) 0.048(3) 0.035(3) -0.003(3) -0.002(3) 0.018(3)
C9 0.040(3) 0.043(3) 0.052(4) -0.016(3) -0.007(3) 0.005(3)
C10 0.042(3) 0.037(3) 0.056(4) -0.009(3) 0.007(3) -0.001(3)
C11 0.041(3) 0.039(3) 0.038(3) -0.001(3) 0.008(2) 0.001(3)
C12 0.032(3) 0.032(3) 0.031(3) -0.002(2) -0.003(2) -0.001(2)
C13 0.031(3) 0.042(3) 0.045(3) 0.000(3) 0.003(2) 0.009(2)
C14 0.046(3) 0.048(4) 0.044(4) 0.012(3) 0.004(3) -0.004(3)
C15 0.053(4) 0.028(3) 0.049(4) 0.002(3) -0.013(3) 0.005(3)
C16 0.040(3) 0.044(3) 0.034(3) -0.006(3) -0.004(2) 0.015(3)
C17 0.039(3) 0.046(3) 0.029(3) -0.005(2) 0.003(2) 0.000(3)
C18 0.042(4) 0.057(4) 0.046(4) 0.001(3) -0.010(3) 0.011(3)
C19 0.052(4) 0.057(4) 0.041(4) 0.004(3) 0.001(3) 0.010(3)
B1 0.033(3) 0.033(3) 0.027(3) -0.001(2) -0.004(2) -0.002(2)
N1 0.034(2) 0.029(2) 0.028(2) 0.0018(18) -0.0007(18) 0.0009(18)
N2 0.032(2) 0.033(2) 0.029(2) -0.0016(18) 0.0009(18) 0.0045(18)
O1 0.0317(19) 0.0366(19) 0.0253(18) 0.0030(14) -0.0017(14) 0.0008(15)
O2 0.043(2) 0.063(3) 0.050(2) -0.010(2) 0.0052(18) 0.0179(19)
O3 0.050(2) 0.053(2) 0.063(3) 0.005(2) 0.004(2) -0.0164(19)
O4 0.0333(19) 0.0391(19) 0.0259(18) -0.0003(15) -0.0022(14) 0.0058(15)
O5 0.035(2) 0.051(2) 0.050(2) 0.0070(18) 0.0070(17) -0.0051(17)
O6 0.037(2) 0.045(2) 0.040(2) 0.0041(17) 0.0016(16) 0.0066(16)
F1 0.065(2) 0.0452(18) 0.0376(17) 0.0070(14) 0.0112(15) -0.0033(16)
F2 0.077(2) 0.070(2) 0.0339(19) -0.0049(16) 0.0013(16) 0.0126(18)
F3 0.058(2) 0.063(2) 0.065(2) -0.0296(18) -0.0136(17) 0.0037(17)
F4 0.062(2) 0.052(2) 0.079(3) -0.0108(18) 0.0087(18) -0.0219(18)
F5 0.072(2) 0.0486(19) 0.0413(19) -0.0029(15) 0.0150(16) -0.0172(16)
F6 0.061(2) 0.062(2) 0.069(2) 0.0179(18) 0.0307(18) 0.0239(18)
F7 0.085(3) 0.073(3) 0.083(3) 0.042(2) 0.035(2) 0.020(2)
F8 0.070(2) 0.0372(18) 0.068(2) 0.0109(16) -0.0068(18) 0.0092(16)
F9 0.090(3) 0.057(2) 0.061(2) -0.0016(18) 0.015(2) 0.0378(19)
F10 0.078(2) 0.051(2) 0.045(2) 0.0063(16) 0.0226(17) 0.0191(17)
F11 0.073(2) 0.067(2) 0.055(2) 0.0238(18) 0.0062(18) 0.016(2)
F12 0.048(2) 0.121(3) 0.058(2) 0.001(2) -0.0230(17) 0.022(2)
F13 0.078(2) 0.082(3) 0.0374(19) -0.0116(18) -0.0037(17) 0.021(2)
F14 0.066(2) 0.061(2) 0.051(2) -0.0065(17) 0.0075(17) 0.0196(18)
F15 0.062(2) 0.059(2) 0.065(2) -0.0128(18) -0.0078(18) -0.0057(18)
F16 0.100(3) 0.075(2) 0.034(2) 0.0060(17) 0.0058(18) 0.021(2)
S1 0.0322(7) 0.0449(9) 0.0366(8) -0.0011(6) -0.0011(6) 0.0022(6)
S2 0.0368(8) 0.0430(8) 0.0338(8) 0.0029(6) 0.0012(6) 0.0018(6)

loop_
_atom_type_symbol
_atom_type_description
_atom_type_scat_dispersion_real
_atom_type_scat_dispersion_imag
_atom_type_scat_source
C C 0.0033 0.0016 'International Tables Vol C Tables 4.2.6.8 and 6.1.1.4'
H H 0.0000 0.0000 'International Tables Vol C Tables 4.2.6.8 and 6.1.1.4'
B B 0.0013 0.0007 'International Tables Vol C Tables 4.2.6.8 and 6.1.1.4'
N N 0.0061 0.0033 'International Tables Vol C Tables 4.2.6.8 and 6.1.1.4'
O O 0.0106 0.0060 'International Tables Vol C Tables 4.2.6.8 and 6.1.1.4'
F F 0.0171 0.0103 'International Tables Vol C Tables 4.2.6.8 and 6.1.1.4'
S S 0.1246 0.1234 'International Tables Vol C Tables 4.2.6.8 and 6.1.1.4'

loop_
_geom_angle_atom_site_label_1
_geom_angle_atom_site_label_2
_geom_angle_atom_site_label_3
_geom_angle
N1 C1 C2 119.8(4)
N1 C1 C4 118.9(4)
C2 C1 C4 121.2(4)
C1 C2 C3 122.4(4)
C1 C2 H4 121(3)
C3 C2 H4 115(3)
N2 C3 C2 118.9(4)
N2 C3 C5 119.8(4)
C2 C3 C5 121.3(4)
C1 C4 H4A 109.5
C1 C4 H4B 109.5
H4A C4 H4B 109.5
C1 C4 H4C 109.5
H4A C4 H4C 109.5
H4B C4 H4C 109.5
C3 C5 H5A 109.5
C3 C5 H5B 109.5
H5A C5 H5B 109.5
C3 C5 H5C 109.5
H5A C5 H5C 109.5
H5B C5 H5C 109.5
C11 C6 C7 116.7(4)
C11 C6 N1 123.1(4)
C7 C6 N1 119.8(4)
F1 C7 C8 118.6(5)
F1 C7 C6 119.0(4)
C8 C7 C6 122.3(5)
F2 C8 C9 120.6(5)
F2 C8 C7 120.7(5)
C9 C8 C7 118.8(5)
F3 C9 C8 119.7(5)
F3 C9 C10 119.2(5)
C8 C9 C10 121.2(5)
F4 C10 C9 120.9(5)
F4 C10 C11 120.4(5)
C9 C10 C11 118.6(5)
F5 C11 C6 119.7(4)
F5 C11 C10 118.0(5)
C6 C11 C10 122.3(5)
C17 C12 C13 117.3(5)
C17 C12 N2 123.6(4)
C13 C12 N2 119.1(4)
F6 C13 C14 119.0(5)
F6 C13 C12 119.9(5)
C14 C13 C12 121.1(5)
F7 C14 C15 119.8(5)
F7 C14 C13 120.4(5)
C15 C14 C13 119.8(5)
F8 C15 C16 121.4(5)
F8 C15 C14 119.6(5)
C16 C15 C14 119.0(5)
F9 C16 C17 120.3(5)
F9 C16 C15 119.0(5)
C17 C16 C15 120.6(5)
F10 C17 C16 118.8(5)
F10 C17 C12 119.2(5)
C16 C17 C12 122.0(5)
F13 C18 F12 110.0(5)
F13 C18 F11 109.6(5)
F12 C18 F11 108.5(5)
F13 C18 S1 111.3(4)
F12 C18 S1 107.3(4)
F11 C18 S1 110.1(4)
F16 C19 F14 108.6(5)
F16 C19 F15 108.5(5)
F14 C19 F15 108.8(5)
F16 C19 S2 108.5(4)
F14 C19 S2 111.7(4)
F15 C19 S2 110.6(4)
O1 B1 N2 109.3(4)
O1 B1 N1 109.2(4)
N2 B1 N1 110.1(4)
O1 B1 O4 104.5(4)
N2 B1 O4 111.1(4)
N1 B1 O4 112.4(4)
C1 N1 C6 121.6(4)
C1 N1 B1 119.7(4)
C6 N1 B1 118.8(4)
C3 N2 C12 119.5(4)
C3 N2 B1 119.9(4)
C12 N2 B1 120.4(4)
B1 O1 S1 129.8(3)
S2 O4 B1 133.9(3)
O2 S1 O3 121.1(3)
O2 S1 O1 111.7(2)
O3 S1 O1 111.1(2)
O2 S1 C18 106.9(3)
O3 S1 C18 106.4(3)
O1 S1 C18 96.3(2)
O5 S2 O6 120.7(2)
O5 S2 O4 108.8(2)
O6 S2 O4 113.1(2)
O5 S2 C19 105.2(3)
O6 S2 C19 105.0(2)
O4 S2 C19 101.8(2)

loop_
_geom_bond_atom_site_label_1
_geom_bond_atom_site_label_2
_geom_bond_distance
C1 N1 1.345(6)
C1 C2 1.366(7)
C1 C4 1.497(6)
C2 C3 1.385(7)
C2 H4 0.92(4)
C3 N2 1.354(6)
C3 C5 1.498(7)
C4 H4A 0.9600
C4 H4B 0.9600
C4 H4C 0.9600
C5 H5A 0.9600
C5 H5B 0.9600
C5 H5C 0.9600
C6 C11 1.376(7)
C6 C7 1.388(7)
C6 N1 1.436(6)
C7 F1 1.346(6)
C7 C8 1.381(7)
C8 F2 1.342(6)
C8 C9 1.367(8)
C9 F3 1.345(6)
C9 C10 1.375(8)
C10 F4 1.327(6)
C10 C11 1.386(7)
C11 F5 1.334(6)
C12 C17 1.369(7)
C12 C13 1.386(7)
C12 N2 1.445(6)
C13 F6 1.333(6)
C13 C14 1.383(7)
C14 F7 1.332(6)
C14 C15 1.379(8)
C15 F8 1.338(6)
C15 C16 1.364(8)
C16 F9 1.344(6)
C16 C17 1.365(7)
C17 F10 1.343(6)
C18 F13 1.308(6)
C18 F12 1.315(6)
C18 F11 1.321(6)
C18 S1 1.833(6)
C19 F16 1.321(6)
C19 F14 1.322(6)
C19 F15 1.333(6)
C19 S2 1.827(6)
B1 O1 1.496(6)
B1 N2 1.496(7)
B1 N1 1.507(7)
B1 O4 1.562(7)
O1 S1 1.526(3)
O2 S1 1.410(4)
O3 S1 1.420(4)
O4 S2 1.493(3)
O5 S2 1.413(4)
O6 S2 1.422(3)

loop_
_geom_torsion_atom_site_label_1
_geom_torsion_atom_site_label_2
_geom_torsion_atom_site_label_3
_geom_torsion_atom_site_label_4
_geom_torsion
N1 C1 C2 C3 -13.0(7)
C4 C1 C2 C3 164.9(5)
C1 C2 C3 N2 12.2(8)
C1 C2 C3 C5 -166.8(5)
C11 C6 C7 F1 179.9(4)
N1 C6 C7 F1 6.1(7)
C11 C6 C7 C8 0.6(7)
N1 C6 C7 C8 -173.3(4)
F1 C7 C8 F2 -0.4(7)
C6 C7 C8 F2 178.9(4)
F1 C7 C8 C9 -179.7(4)
C6 C7 C8 C9 -0.4(7)
F2 C8 C9 F3 1.0(7)
C7 C8 C9 F3 -179.6(4)
F2 C8 C9 C10 -179.9(5)
C7 C8 C9 C10 -0.5(8)
F3 C9 C10 F4 -1.9(8)
C8 C9 C10 F4 179.0(5)
F3 C9 C10 C11 -179.6(4)
C8 C9 C10 C11 1.3(8)
C7 C6 C11 F5 -179.4(4)
N1 C6 C11 F5 -5.8(7)
C7 C6 C11 C10 0.2(7)
N1 C6 C11 C10 173.8(5)
F4 C10 C11 F5 0.8(7)
C9 C10 C11 F5 178.5(5)
F4 C10 C11 C6 -178.9(5)
C9 C10 C11 C6 -1.1(8)
C17 C12 C13 F6 -178.7(5)
N2 C12 C13 F6 -0.6(7)
C17 C12 C13 C14 2.1(7)
N2 C12 C13 C14 -179.8(4)
F6 C13 C14 F7 0.0(8)
C12 C13 C14 F7 179.2(5)
F6 C13 C14 C15 179.0(5)
C12 C13 C14 C15 -1.8(8)
F7 C14 C15 F8 -2.7(8)
C13 C14 C15 F8 178.3(5)
F7 C14 C15 C16 179.3(5)
C13 C14 C15 C16 0.4(8)
F8 C15 C16 F9 0.8(8)
C14 C15 C16 F9 178.7(5)
F8 C15 C16 C17 -177.2(5)
C14 C15 C16 C17 0.7(8)
F9 C16 C17 F10 0.7(7)
C15 C16 C17 F10 178.6(5)
F9 C16 C17 C12 -178.3(4)
C15 C16 C17 C12 -0.4(8)
C13 C12 C17 F10 -180.0(4)
N2 C12 C17 F10 2.0(7)
C13 C12 C17 C16 -1.0(7)
N2 C12 C17 C16 -179.0(4)
C2 C1 N1 C6 168.1(4)
C4 C1 N1 C6 -9.9(7)
C2 C1 N1 B1 -10.2(7)
C4 C1 N1 B1 171.8(4)
C11 C6 N1 C1 95.7(6)
C7 C6 N1 C1 -90.9(6)
C11 C6 N1 B1 -86.0(6)
C7 C6 N1 B1 87.4(6)
O1 B1 N1 C1 150.5(4)
N2 B1 N1 C1 30.5(6)
O4 B1 N1 C1 -94.0(5)
O1 B1 N1 C6 -27.8(6)
N2 B1 N1 C6 -147.9(4)
O4 B1 N1 C6 87.7(5)
C2 C3 N2 C12 -163.7(4)
C5 C3 N2 C12 15.3(7)
C2 C3 N2 B1 11.9(7)
C5 C3 N2 B1 -169.2(4)
C17 C12 N2 C3 -107.7(6)
C13 C12 N2 C3 74.4(6)
C17 C12 N2 B1 76.8(6)
C13 C12 N2 B1 -101.2(5)
O1 B1 N2 C3 -151.3(4)
N1 B1 N2 C3 -31.3(6)
O4 B1 N2 C3 93.9(5)
O1 B1 N2 C12 24.3(6)
N1 B1 N2 C12 144.3(4)
O4 B1 N2 C12 -90.5(5)
N2 B1 O1 S1 -121.6(4)
N1 B1 O1 S1 117.8(4)
O4 B1 O1 S1 -2.6(5)
O1 B1 O4 S2 152.9(3)
N2 B1 O4 S2 -89.3(5)
N1 B1 O4 S2 34.6(6)
B1 O1 S1 O2 71.9(4)
B1 O1 S1 O3 -66.7(4)
B1 O1 S1 C18 -177.1(4)
F13 C18 S1 O2 178.7(4)
F12 C18 S1 O2 -60.9(5)
F11 C18 S1 O2 56.9(4)
F13 C18 S1 O3 -50.5(5)
F12 C18 S1 O3 69.9(5)
F11 C18 S1 O3 -172.3(4)
F13 C18 S1 O1 63.7(4)
F12 C18 S1 O1 -175.9(4)
F11 C18 S1 O1 -58.0(4)
B1 O4 S2 O5 -137.1(4)
B1 O4 S2 O6 0.0(5)
B1 O4 S2 C19 112.1(4)
F16 C19 S2 O5 64.2(4)
F14 C19 S2 O5 -55.5(5)
F15 C19 S2 O5 -176.9(3)
F16 C19 S2 O6 -64.2(4)
F14 C19 S2 O6 176.1(4)
F15 C19 S2 O6 54.8(4)
F16 C19 S2 O4 177.7(4)
F14 C19 S2 O4 58.0(5)
F15 C19 S2 O4 -63.3(4)
